data_4026689
loop_
_publ_author_name
'Benedikt Neue'
'Ralph Reiermann'
'Klaus Gerdes'
'Roland Fr\"ohlich'
'Birgit Wibbeling'
'Ernst-Ulrich W\"urthwein'

_publ_section_title
;
 Ring Closure Reactions of 2,6-Diazaheptatrienyl Metal Compounds:
 Synthesis of 3-Aminoindole Derivatives and 14-Membered Macrocyclic Dimers
;
_journal_name_full 'Journal of Organic Chemistry'
_journal_page_first 8794
_journal_page_last 8806
_journal_paper_doi 10.1021/jo201521v
_journal_volume 76
_journal_year 2011
_chemical_formula_sum 'C28 H30 N2 O3'
_chemical_formula_weight 442.54
_chemical_name_systematic
; 
 ? 
;
_space_group_IT_number 14
_symmetry_cell_setting monoclinic
_symmetry_space_group_name_Hall '-P 2ybc'
_symmetry_space_group_name_H-M 'P 1 21/c 1'
_atom_sites_solution_hydrogens 'at N6 from difmap, other geom'
_atom_sites_solution_primary direct
_atom_sites_solution_secondary difmap
_audit_creation_method SHELXL-97
_cell_angle_alpha 90.00
_cell_angle_beta 117.030(2)
_cell_angle_gamma 90.00
_cell_formula_units_Z 4
_cell_length_a 13.1146(5)
_cell_length_b 15.8150(6)
_cell_length_c 12.5492(4)
_cell_measurement_reflns_used 3960
_cell_measurement_temperature 223(2)
_cell_measurement_theta_max 68.25
_cell_measurement_theta_min 0.88
_cell_volume 2318.49(15)
_computing_cell_refinement 'Collect (Nonius B.V., 1998)'
_computing_data_collection 'Collect (Nonius B.V., 1998)'
_computing_data_reduction 'Denzo-SMN (Otwinowski & Minor, 1997)'
_computing_molecular_graphics 'XP (BrukerAXS, 2000)'
_computing_publication_material 'SHELXL-97 (Sheldrick, 1997)'
_computing_structure_refinement 'SHELXL-97 (Sheldrick, 1997)'
_computing_structure_solution 'SHELXS-97 (Sheldrick, 1990)'
_diffrn_ambient_temperature 223(2)
_diffrn_measured_fraction_theta_full 0.979
_diffrn_measured_fraction_theta_max 0.979
_diffrn_measurement_device_type 'Nonius KappaCCD APEXII'
_diffrn_measurement_method '\w and \scans'
_diffrn_radiation_monochromator graphite
_diffrn_radiation_source 'fine-focus sealed tube'
_diffrn_radiation_type CuK\a
_diffrn_radiation_wavelength 1.54178
_diffrn_reflns_av_R_equivalents 0.044
_diffrn_reflns_av_sigmaI/netI 0.0250
_diffrn_reflns_limit_h_max 13
_diffrn_reflns_limit_h_min -15
_diffrn_reflns_limit_k_max 15
_diffrn_reflns_limit_k_min -19
_diffrn_reflns_limit_l_max 15
_diffrn_reflns_limit_l_min -14
_diffrn_reflns_number 18365
_diffrn_reflns_theta_full 68.20
_diffrn_reflns_theta_max 68.20
_diffrn_reflns_theta_min 4.71
_exptl_absorpt_coefficient_mu 0.655
_exptl_absorpt_correction_T_max 0.9680
_exptl_absorpt_correction_T_min 0.8534
_exptl_absorpt_correction_type multi-scan
_exptl_absorpt_process_details 'Denzo (Otwinowski, Borek, Majewski & Minor, 2003)'
_exptl_crystal_colour 'light yellow'
_exptl_crystal_density_diffrn 1.268
_exptl_crystal_description needle
_exptl_crystal_F_000 944
_exptl_crystal_size_max 0.25
_exptl_crystal_size_mid 0.10
_exptl_crystal_size_min 0.05
_refine_diff_density_max 0.164
_refine_diff_density_min -0.170
_refine_diff_density_rms 0.035
_refine_ls_extinction_method none
_refine_ls_goodness_of_fit_ref 1.045
_refine_ls_hydrogen_treatment mixed
_refine_ls_matrix_type full
_refine_ls_number_parameters 307
_refine_ls_number_reflns 4138
_refine_ls_number_restraints 0
_refine_ls_restrained_S_all 1.045
_refine_ls_R_factor_all 0.0489
_refine_ls_R_factor_gt 0.0426
_refine_ls_shift/su_max 0.000
_refine_ls_shift/su_mean 0.000
_refine_ls_structure_factor_coef Fsqd
_refine_ls_weighting_details 'calc w=1/[\s^2^(Fo^2^)+(0.0547P)^2^+0.7442P] where P=(Fo^2^+2Fc^2^)/3'
_refine_ls_weighting_scheme calc
_refine_ls_wR_factor_gt 0.1071
_refine_ls_wR_factor_ref 0.1121
_reflns_number_gt 3637
_reflns_number_total 4138
_reflns_threshold_expression >2sigma(I)
_cod_data_source_file jo201521v_si_004.cif
_cod_data_source_block wue4357
_cod_original_cell_volume 2318.49(14)
_cod_database_code 4026689

loop_
_symmetry_equiv_pos_as_xyz
'x, y, z'
'-x, y+1/2, -z+1/2'
'-x, -y, -z'
'x, -y-1/2, z-1/2'

loop_
_atom_site_label
_atom_site_type_symbol
_atom_site_fract_x
_atom_site_fract_y
_atom_site_fract_z
_atom_site_U_iso_or_equiv
_atom_site_adp_type
_atom_site_occupancy
_atom_site_symmetry_multiplicity
_atom_site_calc_flag
_atom_site_refinement_flags
O1 O 0.56657(9) 0.23426(6) 0.28778(9) 0.0374(3) Uani 1 1 d .
C2 C 0.57751(11) 0.16678(8) 0.24514(12) 0.0302(3) Uani 1 1 d .
N3 N 0.64725(10) 0.10628(7) 0.32210(10) 0.0302(3) Uani 1 1 d .
C4 C 0.63320(12) 0.01733(8) 0.30062(12) 0.0311(3) Uani 1 1 d .
C5 C 0.54193(12) -0.03164(9) 0.29004(12) 0.0322(3) Uani 1 1 d .
N6 N 0.56534(11) -0.11462(8) 0.27338(11) 0.0363(3) Uani 1 1 d .
H6 H 0.5167(18) -0.1613(14) 0.2634(18) 0.065(6) Uiso 1 1 d .
C7 C 0.67274(13) -0.11982(9) 0.28015(13) 0.0355(3) Uani 1 1 d .
C8 C 0.73487(15) -0.19032(10) 0.27605(14) 0.0458(4) Uani 1 1 d .
H8 H 0.7032 -0.2449 0.2632 0.055 Uiso 1 1 calc R
C9 C 0.84417(16) -0.17660(12) 0.29161(16) 0.0530(5) Uani 1 1 d .
H9 H 0.8883 -0.2231 0.2903 0.064 Uiso 1 1 calc R
C10 C 0.89167(16) -0.09584(12) 0.30923(17) 0.0532(4) Uani 1 1 d .
H10 H 0.9670 -0.0889 0.3200 0.064 Uiso 1 1 calc R
C11 C 0.82969(14) -0.02602(11) 0.31106(15) 0.0450(4) Uani 1 1 d .
H11 H 0.8614 0.0284 0.3212 0.054 Uiso 1 1 calc R
C12 C 0.71850(13) -0.03752(9) 0.29758(13) 0.0344(3) Uani 1 1 d .
C13 C 0.52095(13) 0.15405(9) 0.10856(13) 0.0346(3) Uani 1 1 d .
C14 C 0.39971(14) 0.11916(13) 0.06460(15) 0.0514(4) Uani 1 1 d .
H14A H 0.3577 0.1544 0.0944 0.077 Uiso 1 1 calc R
H14B H 0.4036 0.0618 0.0937 0.077 Uiso 1 1 calc R
H14C H 0.3610 0.1191 -0.0222 0.077 Uiso 1 1 calc R
C15 C 0.51311(18) 0.24160(11) 0.05342(16) 0.0525(5) Uani 1 1 d .
H15A H 0.4889 0.2358 -0.0316 0.079 Uiso 1 1 calc R
H15B H 0.5875 0.2688 0.0913 0.079 Uiso 1 1 calc R
H15C H 0.4579 0.2757 0.0657 0.079 Uiso 1 1 calc R
C16 C 0.59038(15) 0.09772(11) 0.06628(14) 0.0455(4) Uani 1 1 d .
H16A H 0.5580 0.1006 -0.0202 0.068 Uiso 1 1 calc R
H16B H 0.5880 0.0398 0.0904 0.068 Uiso 1 1 calc R
H16C H 0.6691 0.1171 0.1018 0.068 Uiso 1 1 calc R
C17 C 0.71845(13) 0.13164(9) 0.44754(13) 0.0362(3) Uani 1 1 d .
H17A H 0.7624 0.0824 0.4922 0.043 Uiso 1 1 calc R
H17B H 0.6678 0.1482 0.4821 0.043 Uiso 1 1 calc R
C18 C 0.80070(12) 0.20321(9) 0.46523(12) 0.0334(3) Uani 1 1 d .
C19 C 0.82832(13) 0.25844(11) 0.56058(14) 0.0428(4) Uani 1 1 d .
H19 H 0.7931 0.2516 0.6106 0.051 Uiso 1 1 calc R
C20 C 0.90630(15) 0.32316(12) 0.58356(16) 0.0500(4) Uani 1 1 d .
H20 H 0.9223 0.3603 0.6478 0.060 Uiso 1 1 calc R
C21 C 0.96089(13) 0.33365(10) 0.51258(15) 0.0431(4) Uani 1 1 d .
C22 C 0.93448(13) 0.27977(10) 0.41670(14) 0.0403(4) Uani 1 1 d .
H22 H 0.9704 0.2863 0.3672 0.048 Uiso 1 1 calc R
C23 C 0.85461(13) 0.21602(10) 0.39416(14) 0.0385(4) Uani 1 1 d .
H23 H 0.8365 0.1802 0.3282 0.046 Uiso 1 1 calc R
O24 O 1.03857(11) 0.39802(9) 0.54494(12) 0.0626(4) Uani 1 1 d .
C25 C 1.09489(18) 0.41326(15) 0.4735(2) 0.0715(6) Uani 1 1 d .
H25A H 1.1357 0.3627 0.4711 0.107 Uiso 1 1 calc R
H25B H 1.1487 0.4595 0.5076 0.107 Uiso 1 1 calc R
H25C H 1.0388 0.4280 0.3930 0.107 Uiso 1 1 calc R
C26 C 0.43621(12) -0.01128(9) 0.29782(12) 0.0334(3) Uani 1 1 d .
C27 C 0.42915(14) 0.05853(10) 0.36165(15) 0.0421(4) Uani 1 1 d .
H27 H 0.4927 0.0947 0.3978 0.051 Uiso 1 1 calc R
C28 C 0.33172(14) 0.07638(10) 0.37354(15) 0.0429(4) Uani 1 1 d .
H28 H 0.3294 0.1243 0.4168 0.052 Uiso 1 1 calc R
C29 C 0.23768(13) 0.02378(10) 0.32183(13) 0.0384(3) Uani 1 1 d .
C30 C 0.24254(14) -0.04569(11) 0.25771(16) 0.0486(4) Uani 1 1 d .
H30 H 0.1788 -0.0817 0.2220 0.058 Uiso 1 1 calc R
C31 C 0.33960(14) -0.06308(10) 0.24526(15) 0.0428(4) Uani 1 1 d .
H31 H 0.3408 -0.1105 0.2007 0.051 Uiso 1 1 calc R
O32 O 0.13871(10) 0.03383(8) 0.33178(11) 0.0520(3) Uani 1 1 d .
C33 C 0.12898(15) 0.10669(12) 0.39246(16) 0.0509(4) Uani 1 1 d .
H33A H 0.1903 0.1069 0.4737 0.076 Uiso 1 1 calc R
H33B H 0.0557 0.1060 0.3941 0.076 Uiso 1 1 calc R
H33C H 0.1343 0.1570 0.3511 0.076 Uiso 1 1 calc R

loop_
_atom_site_aniso_label
_atom_site_aniso_U_11
_atom_site_aniso_U_22
_atom_site_aniso_U_33
_atom_site_aniso_U_23
_atom_site_aniso_U_13
_atom_site_aniso_U_12
O1 0.0446(6) 0.0255(5) 0.0381(6) -0.0022(4) 0.0155(5) 0.0047(4)
C2 0.0313(7) 0.0245(7) 0.0359(7) 0.0003(6) 0.0163(6) -0.0019(5)
N3 0.0347(6) 0.0228(6) 0.0320(6) 0.0002(5) 0.0142(5) 0.0000(5)
C4 0.0390(7) 0.0219(7) 0.0335(7) 0.0021(5) 0.0175(6) 0.0018(6)
C5 0.0408(8) 0.0253(7) 0.0305(7) 0.0014(6) 0.0161(6) 0.0007(6)
N6 0.0459(7) 0.0236(6) 0.0384(7) -0.0003(5) 0.0183(6) -0.0010(5)
C7 0.0452(8) 0.0295(7) 0.0301(7) 0.0024(6) 0.0158(6) 0.0056(6)
C8 0.0633(11) 0.0315(8) 0.0381(8) 0.0013(7) 0.0190(8) 0.0112(7)
C9 0.0613(11) 0.0476(10) 0.0501(10) 0.0035(8) 0.0252(9) 0.0232(9)
C10 0.0484(10) 0.0548(11) 0.0597(11) 0.0048(9) 0.0274(9) 0.0144(8)
C11 0.0450(9) 0.0403(9) 0.0533(10) 0.0034(7) 0.0254(8) 0.0052(7)
C12 0.0416(8) 0.0288(7) 0.0332(7) 0.0034(6) 0.0172(6) 0.0050(6)
C13 0.0409(8) 0.0288(7) 0.0335(8) 0.0020(6) 0.0164(6) 0.0001(6)
C14 0.0411(9) 0.0696(12) 0.0357(8) -0.0004(8) 0.0106(7) -0.0060(8)
C15 0.0821(13) 0.0365(9) 0.0407(9) 0.0080(7) 0.0296(9) 0.0060(9)
C16 0.0580(10) 0.0437(9) 0.0367(8) -0.0025(7) 0.0232(8) 0.0053(8)
C17 0.0433(8) 0.0333(8) 0.0305(7) 0.0017(6) 0.0155(6) 0.0011(6)
C18 0.0318(7) 0.0317(7) 0.0310(7) 0.0015(6) 0.0093(6) 0.0052(6)
C19 0.0405(8) 0.0476(9) 0.0403(8) -0.0083(7) 0.0183(7) -0.0013(7)
C20 0.0473(9) 0.0525(10) 0.0462(9) -0.0204(8) 0.0177(8) -0.0087(8)
C21 0.0338(8) 0.0390(9) 0.0475(9) -0.0047(7) 0.0106(7) -0.0027(7)
C22 0.0384(8) 0.0383(8) 0.0446(9) -0.0004(7) 0.0192(7) 0.0014(7)
C23 0.0435(8) 0.0330(8) 0.0369(8) -0.0046(6) 0.0164(7) 0.0000(6)
O24 0.0542(7) 0.0603(8) 0.0720(9) -0.0229(7) 0.0275(7) -0.0248(6)
C25 0.0507(11) 0.0694(14) 0.1019(17) -0.0196(12) 0.0412(12) -0.0227(10)
C26 0.0400(8) 0.0291(7) 0.0311(7) 0.0030(6) 0.0161(6) -0.0018(6)
C27 0.0426(8) 0.0360(8) 0.0511(9) -0.0114(7) 0.0242(7) -0.0104(7)
C28 0.0464(9) 0.0393(9) 0.0482(9) -0.0090(7) 0.0259(7) -0.0051(7)
C29 0.0367(8) 0.0432(9) 0.0361(8) 0.0033(7) 0.0172(6) -0.0021(7)
C30 0.0411(9) 0.0479(10) 0.0541(10) -0.0119(8) 0.0193(8) -0.0130(7)
C31 0.0453(9) 0.0359(8) 0.0459(9) -0.0087(7) 0.0195(7) -0.0063(7)
O32 0.0418(6) 0.0608(8) 0.0584(7) -0.0064(6) 0.0270(6) -0.0057(5)
C33 0.0465(9) 0.0606(11) 0.0509(10) 0.0026(8) 0.0269(8) 0.0073(8)

loop_
_atom_type_symbol
_atom_type_description
_atom_type_scat_dispersion_real
_atom_type_scat_dispersion_imag
_atom_type_scat_source
C C 0.0181 0.0091 'International Tables Vol C Tables 4.2.6.8 and 6.1.1.4'
H H 0.0000 0.0000 'International Tables Vol C Tables 4.2.6.8 and 6.1.1.4'
N N 0.0311 0.0180 'International Tables Vol C Tables 4.2.6.8 and 6.1.1.4'
O O 0.0492 0.0322 'International Tables Vol C Tables 4.2.6.8 and 6.1.1.4'

loop_
_geom_angle_atom_site_label_1
_geom_angle_atom_site_label_2
_geom_angle_atom_site_label_3
_geom_angle
O1 C2 N3 118.08(12)
O1 C2 C13 120.30(12)
N3 C2 C13 121.47(12)
C2 N3 C4 124.50(11)
C2 N3 C17 117.26(11)
C4 N3 C17 115.73(11)
C5 C4 N3 127.04(13)
C5 C4 C12 108.17(12)
N3 C4 C12 124.55(13)
C4 C5 N6 107.70(13)
C4 C5 C26 132.36(13)
N6 C5 C26 119.89(13)
C7 N6 C5 109.79(12)
N6 C7 C8 130.13(15)
N6 C7 C12 107.87(12)
C8 C7 C12 121.97(15)
C9 C8 C7 117.24(16)
C8 C9 C10 121.99(16)
C11 C10 C9 120.84(17)
C10 C11 C12 118.91(16)
C11 C12 C7 119.04(14)
C11 C12 C4 134.58(14)
C7 C12 C4 106.35(13)
C14 C13 C15 108.54(14)
C14 C13 C16 110.46(14)
C15 C13 C16 107.35(13)
C14 C13 C2 110.15(12)
C15 C13 C2 106.52(12)
C16 C13 C2 113.59(12)
N3 C17 C18 115.13(12)
C23 C18 C19 116.99(14)
C23 C18 C17 123.80(13)
C19 C18 C17 119.17(13)
C20 C19 C18 121.60(15)
C19 C20 C21 120.34(15)
O24 C21 C20 115.64(15)
O24 C21 C22 125.17(16)
C20 C21 C22 119.20(15)
C21 C22 C23 119.49(15)
C18 C23 C22 122.37(14)
C21 O24 C25 118.15(15)
C27 C26 C31 116.98(14)
C27 C26 C5 121.59(13)
C31 C26 C5 121.39(13)
C28 C27 C26 122.09(14)
C27 C28 C29 119.91(15)
O32 C29 C30 116.27(14)
O32 C29 C28 124.66(15)
C30 C29 C28 119.04(15)
C31 C30 C29 120.96(15)
C30 C31 C26 121.02(15)
C29 O32 C33 117.63(13)

loop_
_geom_bond_atom_site_label_1
_geom_bond_atom_site_label_2
_geom_bond_distance
O1 C2 1.2312(16)
C2 N3 1.3718(18)
C2 C13 1.540(2)
N3 C4 1.4284(17)
N3 C17 1.4747(18)
C4 C5 1.380(2)
C4 C12 1.430(2)
C5 N6 1.3850(18)
C5 C26 1.469(2)
N6 C7 1.374(2)
C7 C8 1.396(2)
C7 C12 1.408(2)
C8 C9 1.373(3)
C9 C10 1.394(3)
C10 C11 1.377(2)
C11 C12 1.401(2)
C13 C14 1.530(2)
C13 C15 1.530(2)
C13 C16 1.531(2)
C17 C18 1.509(2)
C18 C23 1.382(2)
C18 C19 1.390(2)
C19 C20 1.382(2)
C20 C21 1.383(2)
C21 O24 1.365(2)
C21 C22 1.384(2)
C22 C23 1.387(2)
O24 C25 1.417(2)
C26 C27 1.391(2)
C26 C31 1.397(2)
C27 C28 1.381(2)
C28 C29 1.381(2)
C29 O32 1.3685(18)
C29 C30 1.380(2)
C30 C31 1.379(2)
O32 C33 1.419(2)

loop_
_geom_torsion_atom_site_label_1
_geom_torsion_atom_site_label_2
_geom_torsion_atom_site_label_3
_geom_torsion_atom_site_label_4
_geom_torsion
O1 C2 N3 C4 151.44(13)
C13 C2 N3 C4 -32.9(2)
O1 C2 N3 C17 -9.77(18)
C13 C2 N3 C17 165.87(12)
C2 N3 C4 C5 -63.9(2)
C17 N3 C4 C5 97.55(17)
C2 N3 C4 C12 122.28(15)
C17 N3 C4 C12 -76.25(17)
N3 C4 C5 N6 -178.13(13)
C12 C4 C5 N6 -3.50(16)
N3 C4 C5 C26 -0.7(2)
C12 C4 C5 C26 173.92(14)
C4 C5 N6 C7 3.48(16)
C26 C5 N6 C7 -174.33(12)
C5 N6 C7 C8 175.76(15)
C5 N6 C7 C12 -2.04(16)
N6 C7 C8 C9 -176.55(15)
C12 C7 C8 C9 1.0(2)
C7 C8 C9 C10 -0.8(3)
C8 C9 C10 C11 -0.4(3)
C9 C10 C11 C12 1.4(3)
C10 C11 C12 C7 -1.3(2)
C10 C11 C12 C4 176.34(16)
N6 C7 C12 C11 178.10(13)
C8 C7 C12 C11 0.1(2)
N6 C7 C12 C4 -0.15(16)
C8 C7 C12 C4 -178.16(13)
C5 C4 C12 C11 -175.58(16)
N3 C4 C12 C11 -0.8(3)
C5 C4 C12 C7 2.27(16)
N3 C4 C12 C7 177.06(13)
O1 C2 C13 C14 -89.17(16)
N3 C2 C13 C14 95.28(16)
O1 C2 C13 C15 28.35(18)
N3 C2 C13 C15 -147.20(14)
O1 C2 C13 C16 146.31(14)
N3 C2 C13 C16 -29.23(19)
C2 N3 C17 C18 -59.30(17)
C4 N3 C17 C18 137.84(13)
N3 C17 C18 C23 -34.0(2)
N3 C17 C18 C19 148.46(14)
C23 C18 C19 C20 -0.1(2)
C17 C18 C19 C20 177.59(15)
C18 C19 C20 C21 -1.2(3)
C19 C20 C21 O24 -178.27(16)
C19 C20 C21 C22 1.5(3)
O24 C21 C22 C23 179.24(15)
C20 C21 C22 C23 -0.5(2)
C19 C18 C23 C22 1.1(2)
C17 C18 C23 C22 -176.45(14)
C21 C22 C23 C18 -0.9(2)
C20 C21 O24 C25 -178.31(18)
C22 C21 O24 C25 2.0(3)
C4 C5 C26 C27 -24.7(2)
N6 C5 C26 C27 152.46(14)
C4 C5 C26 C31 157.81(16)
N6 C5 C26 C31 -25.0(2)
C31 C26 C27 C28 0.2(2)
C5 C26 C27 C28 -177.37(15)
C26 C27 C28 C29 0.4(3)
C27 C28 C29 O32 177.48(15)
C27 C28 C29 C30 -0.7(2)
O32 C29 C30 C31 -178.07(15)
C28 C29 C30 C31 0.2(3)
C29 C30 C31 C26 0.4(3)
C27 C26 C31 C30 -0.7(2)
C5 C26 C31 C30 176.94(15)
C30 C29 O32 C33 -177.18(15)
C28 C29 O32 C33 4.6(2)
